data_2229044
loop_
_publ_author_name
'Lu, Norman'
'Tu, Wen-Han'
'Chang, Wei-Hsuan'
'Wu, Zong-Wei'
'Su, Han-Chang'

_publ_section_title
;
 5,5'-Bis[(2,2,2-trifluoroethoxy)methyl]-2,2'-bipyridine
;
_journal_coeditor_code FK2030
_journal_issue 2
_journal_name_full 'Acta Crystallographica Section E'
_journal_page_first o355
_journal_page_last o356
_journal_paper_doi 10.1107/S1600536811000730
_journal_volume 67
_journal_year 2011
_chemical_formula_iupac 'C16 H14 F6 N2 O2'
_chemical_formula_moiety 'C16 H14 F6 N2 O2'
_chemical_formula_sum 'C16 H14 F6 N2 O2'
_chemical_formula_weight 380.29
_chemical_name_systematic
;
5,5'-Bis[(2,2,2-trifluoroethoxy)methyl]-2,2'-bipyridine
;
_space_group_IT_number 2
_symmetry_cell_setting triclinic
_symmetry_space_group_name_Hall '-P 1'
_symmetry_space_group_name_H-M 'P -1'
_atom_sites_solution_hydrogens geom
_atom_sites_solution_primary direct
_atom_sites_solution_secondary difmap
_audit_creation_method SHELXL97
_cell_angle_alpha 94.298(3)
_cell_angle_beta 98.473(3)
_cell_angle_gamma 105.689(4)
_cell_formula_units_Z 1
_cell_length_a 4.6573(2)
_cell_length_b 5.6842(3)
_cell_length_c 15.7273(8)
_cell_measurement_reflns_used 3201
_cell_measurement_temperature 100.00(10)
_cell_measurement_theta_max 27.07
_cell_measurement_theta_min 2.64
_cell_volume 393.57(3)
_computing_cell_refinement 'SAINT (Bruker, 2009)'
_computing_data_collection 'APEX2 (Bruker, 2010)'
_computing_data_reduction 'SAINT (Bruker, 2009)'
_computing_molecular_graphics 'ORTEP-3 for Windows (Farrugia, 1997)'
_computing_publication_material 'WinGX (Farrugia, 1999)'
_computing_structure_refinement 'SHELXL97 (Sheldrick, 2008)'
_computing_structure_solution 'SHELXS97 (Sheldrick, 2008)'
_diffrn_ambient_temperature 100.00(10)
_diffrn_measured_fraction_theta_full 0.986
_diffrn_measured_fraction_theta_max 0.983
_diffrn_measurement_device_type 'Bruker APEXII CCD area-detector'
_diffrn_measurement_method '\f and \w'
_diffrn_radiation_monochromator graphite
_diffrn_radiation_type MoK\a
_diffrn_radiation_wavelength 0.71073
_diffrn_reflns_av_R_equivalents 0.0236
_diffrn_reflns_limit_h_max 5
_diffrn_reflns_limit_h_min -5
_diffrn_reflns_limit_k_max 7
_diffrn_reflns_limit_k_min -7
_diffrn_reflns_limit_l_max 19
_diffrn_reflns_limit_l_min -19
_diffrn_reflns_number 6627
_diffrn_reflns_theta_full 25
_diffrn_reflns_theta_max 26.37
_diffrn_reflns_theta_min 1.32
_exptl_absorpt_coefficient_mu 0.154
_exptl_absorpt_correction_T_max 0.7455
_exptl_absorpt_correction_T_min 0.6639
_exptl_absorpt_correction_type multi-scan
_exptl_absorpt_process_details '(SADABS; Bruker, 2008)'
_exptl_crystal_colour colourless
_exptl_crystal_density_diffrn 1.605
_exptl_crystal_density_meas 1.53
_exptl_crystal_density_method w/v
_exptl_crystal_description prism
_exptl_crystal_F_000 194
_exptl_crystal_size_max 0.2
_exptl_crystal_size_mid 0.14
_exptl_crystal_size_min 0.12
_refine_diff_density_max 0.285
_refine_diff_density_min -0.268
_refine_ls_extinction_method none
_refine_ls_goodness_of_fit_ref 1.12
_refine_ls_hydrogen_treatment refall
_refine_ls_matrix_type full
_refine_ls_number_parameters 146
_refine_ls_number_reflns 1577
_refine_ls_number_restraints 0
_refine_ls_restrained_S_all 1.12
_refine_ls_R_factor_all 0.0382
_refine_ls_R_factor_gt 0.0313
_refine_ls_shift/su_max 0
_refine_ls_shift/su_mean 0
_refine_ls_structure_factor_coef Fsqd
_refine_ls_weighting_details 'calc w=1/[\s^2^(Fo^2^)+(0.0595P)^2^+0.0940P] where P=(Fo^2^+2Fc^2^)/3'
_refine_ls_weighting_scheme calc
_refine_ls_wR_factor_gt 0.0853
_refine_ls_wR_factor_ref 0.1039
_reflns_number_gt 1348
_reflns_number_total 1577
_reflns_threshold_expression I>2\s(I)
_cod_data_source_file fk2030.cif
_cod_data_source_block I
_cod_database_code 2229044
_cod_database_fobs_code 2229044

loop_
_symmetry_equiv_pos_as_xyz
'x, y, z'
'-x, -y, -z'

loop_
_atom_site_type_symbol
_atom_site_label
_atom_site_fract_x
_atom_site_fract_y
_atom_site_fract_z
_atom_site_U_iso_or_equiv
_atom_site_adp_type
_atom_site_calc_flag
_atom_site_refinement_flags
_atom_site_occupancy
_atom_site_disorder_assembly
_atom_site_disorder_group
F F1 1.8989(2) 1.22574(16) 0.98212(6) 0.0271(3) Uani d . 1 . .
F F2 1.8270(2) 1.35589(16) 0.85765(6) 0.0299(3) Uani d . 1 . .
F F3 1.4537(2) 1.23169(17) 0.92410(6) 0.0294(3) Uani d . 1 . .
O O 1.4170(2) 0.88799(19) 0.79273(7) 0.0225(3) Uani d . 1 . .
N N 0.6609(3) 0.3432(2) 0.58189(8) 0.0173(3) Uani d . 1 . .
C C1 1.1096(3) 0.6201(3) 0.67039(9) 0.0160(3) Uani d . 1 . .
C C2 0.8935(3) 0.3918(3) 0.64727(10) 0.0174(3) Uani d . 1 . .
C C3 0.6289(3) 0.5286(2) 0.53652(8) 0.0144(3) Uani d . 1 . .
C C4 0.8268(3) 0.7658(3) 0.55708(10) 0.0181(3) Uani d . 1 . .
C C5 1.0718(3) 0.8098(3) 0.62300(10) 0.0189(3) Uani d . 1 . .
C C6 1.3693(3) 0.6554(3) 0.74291(10) 0.0187(3) Uani d . 1 . .
C C7 1.6509(4) 0.9271(3) 0.86434(10) 0.0214(4) Uani d . 1 . .
C C8 1.7066(3) 1.1854(3) 0.90685(10) 0.0204(3) Uani d . 1 . .
H H2 0.903(4) 0.259(4) 0.6804(12) 0.025(5) Uiso d . 1 . .
H H4 0.789(4) 0.887(3) 0.5248(11) 0.023(4) Uiso d . 1 . .
H H5 1.215(4) 0.970(4) 0.6343(12) 0.029(5) Uiso d . 1 . .
H H6A 1.556(4) 0.658(3) 0.7197(11) 0.021(4) Uiso d . 1 . .
H H6B 1.327(4) 0.527(3) 0.7796(12) 0.024(4) Uiso d . 1 . .
H H7A 1.594(4) 0.813(4) 0.9065(12) 0.026(5) Uiso d . 1 . .
H H7B 1.843(4) 0.916(3) 0.8461(12) 0.028(5) Uiso d . 1 . .

loop_
_atom_site_aniso_label
_atom_site_aniso_U_11
_atom_site_aniso_U_22
_atom_site_aniso_U_33
_atom_site_aniso_U_12
_atom_site_aniso_U_13
_atom_site_aniso_U_23
F1 0.0318(5) 0.0225(5) 0.0219(5) 0.0071(4) -0.0072(4) -0.0029(4)
F2 0.0381(6) 0.0217(5) 0.0283(5) 0.0050(4) 0.0051(4) 0.0072(4)
F3 0.0266(5) 0.0305(5) 0.0318(5) 0.0125(4) 0.0036(4) -0.0048(4)
O 0.0264(6) 0.0187(5) 0.0205(6) 0.0106(4) -0.0067(5) -0.0044(4)
N 0.0208(6) 0.0119(6) 0.0188(6) 0.0044(5) 0.0024(5) 0.0025(5)
C1 0.0161(7) 0.0164(7) 0.0168(7) 0.0063(6) 0.0046(6) -0.0002(6)
C2 0.0223(8) 0.0126(7) 0.0182(7) 0.0065(6) 0.0031(6) 0.0027(5)
C3 0.0162(7) 0.0125(7) 0.0156(7) 0.0044(5) 0.0054(6) 0.0023(5)
C4 0.0208(7) 0.0133(7) 0.0198(7) 0.0035(6) 0.0026(6) 0.0055(6)
C5 0.0187(7) 0.0139(7) 0.0217(8) 0.0006(6) 0.0028(6) 0.0022(6)
C6 0.0192(7) 0.0156(7) 0.0210(8) 0.0061(6) 0.0015(6) -0.0002(6)
C7 0.0236(8) 0.0205(8) 0.0188(8) 0.0084(6) -0.0033(7) 0.0004(6)
C8 0.0212(8) 0.0209(8) 0.0183(7) 0.0074(6) -0.0008(6) 0.0015(6)

loop_
_atom_type_symbol
_atom_type_description
_atom_type_scat_dispersion_real
_atom_type_scat_dispersion_imag
_atom_type_scat_source
C C 0.0033 0.0016 'International Tables Vol C Tables 4.2.6.8 and 6.1.1.4'
H H 0.0000 0.0000 'International Tables Vol C Tables 4.2.6.8 and 6.1.1.4'
N N 0.0061 0.0033 'International Tables Vol C Tables 4.2.6.8 and 6.1.1.4'
O O 0.0106 0.0060 'International Tables Vol C Tables 4.2.6.8 and 6.1.1.4'
Cl Cl 0.1484 0.1585 'International Tables Vol C Tables 4.2.6.8 and 6.1.1.4'
Co Co 0.3494 0.9721 'International Tables Vol C Tables 4.2.6.8 and 6.1.1.4'

loop_
_geom_angle_atom_site_label_1
_geom_angle_atom_site_label_2
_geom_angle_atom_site_label_3
_geom_angle_site_symmetry_1
_geom_angle_site_symmetry_3
_geom_angle
_geom_angle_publ_flag
C7 O C6 . . 111.24(11) ?
C2 N C3 . . 117.65(12) ?
C5 C1 C2 . . 117.07(14) ?
C5 C1 C6 . . 122.24(13) ?
C2 C1 C6 . . 120.69(13) ?
N C2 C1 . . 124.41(13) ?
N C2 H2 . . 115.6(11) ?
C1 C2 H2 . . 119.9(11) ?
N C3 C4 . . 122.04(13) ?
N C3 C3 . 2_666 117.10(15) ?
C4 C3 C3 . 2_666 120.85(15) ?
C5 C4 C3 . . 119.25(13) ?
C5 C4 H4 . . 122.6(11) ?
C3 C4 H4 . . 118.2(11) ?
C4 C5 C1 . . 119.49(14) ?
C4 C5 H5 . . 119.0(11) ?
C1 C5 H5 . . 121.5(11) ?
O C6 C1 . . 108.60(11) ?
O C6 H6A . . 108.1(10) ?
C1 C6 H6A . . 110.2(10) ?
O C6 H6B . . 109.2(11) ?
C1 C6 H6B . . 110.7(11) ?
H6A C6 H6B . . 109.9(14) ?
O C7 C8 . . 107.27(12) ?
O C7 H7A . . 111.5(11) ?
C8 C7 H7A . . 108.4(11) ?
O C7 H7B . . 111.4(10) ?
C8 C7 H7B . . 107.4(11) ?
H7A C7 H7B . . 110.6(16) ?
F3 C8 F1 . . 107.01(12) ?
F3 C8 F2 . . 106.48(12) ?
F1 C8 F2 . . 107.15(12) ?
F3 C8 C7 . . 112.67(13) ?
F1 C8 C7 . . 110.74(12) ?
F2 C8 C7 . . 112.46(13) ?

loop_
_geom_bond_atom_site_label_1
_geom_bond_atom_site_label_2
_geom_bond_site_symmetry_2
_geom_bond_distance
_geom_bond_publ_flag
F1 C8 . 1.3386(17) ?
F2 C8 . 1.3411(18) ?
F3 C8 . 1.3347(18) ?
O C7 . 1.4053(18) ?
O C6 . 1.4304(17) ?
N C2 . 1.3322(19) ?
N C3 . 1.3446(18) ?
C1 C5 . 1.390(2) ?
C1 C2 . 1.394(2) ?
C1 C6 . 1.494(2) ?
C2 H2 . 0.96(2) ?
C3 C4 . 1.396(2) ?
C3 C3 2_666 1.481(3) ?
C4 C5 . 1.377(2) ?
C4 H4 . 0.926(19) ?
C5 H5 . 0.96(2) ?
C6 H6A . 0.990(19) ?
C6 H6B . 0.960(19) ?
C7 C8 . 1.505(2) ?
C7 H7A . 0.98(2) ?
C7 H7B . 1.00(2) ?

loop_
_geom_hbond_atom_site_label_D
_geom_hbond_atom_site_label_H
_geom_hbond_atom_site_label_A
_geom_hbond_site_symmetry_A
_geom_hbond_distance_DH
_geom_hbond_distance_HA
_geom_hbond_distance_DA
_geom_hbond_angle_DHA
_geom_hbond_publ_flag
C4 H4 N 2_666 0.925(17) 2.464(18) 2.809(2) 102.3(12) yes
C6 H6A Cg 1_655 0.990(19) 2.59 3.5089(16) 155 yes

loop_
_geom_torsion_atom_site_label_1
_geom_torsion_atom_site_label_2
_geom_torsion_atom_site_label_3
_geom_torsion_atom_site_label_4
_geom_torsion_site_symmetry_1
_geom_torsion_site_symmetry_2
_geom_torsion_site_symmetry_3
_geom_torsion_site_symmetry_4
_geom_torsion
_geom_torsion_publ_flag
C3 N C2 C1 . . . . -1.6(2) ?
C5 C1 C2 N . . . . 1.9(2) ?
C6 C1 C2 N . . . . -177.87(13) ?
C2 N C3 C4 . . . . -1.1(2) ?
C2 N C3 C3 . . . 2_666 179.43(14) ?
N C3 C4 C5 . . . . 3.4(2) ?
C3 C3 C4 C5 2_666 . . . -177.17(15) ?
C3 C4 C5 C1 . . . . -3.0(2) ?
C2 C1 C5 C4 . . . . 0.5(2) ?
C6 C1 C5 C4 . . . . -179.74(13) ?
C7 O C6 C1 . . . . 177.45(12) ?
C5 C1 C6 O . . . . 41.49(19) ?
C2 C1 C6 O . . . . -138.72(14) ?
C6 O C7 C8 . . . . 174.02(13) ?
O C7 C8 F3 . . . . 52.09(17) ?
O C7 C8 F1 . . . . 171.89(12) ?
O C7 C8 F2 . . . . -68.27(17) ?
